data_7054009
loop_
_publ_author_name
'Dey, Soumyajit'
'Ikbal, Sk Asif'
'Rath, Sankar Prasad'

_publ_section_title
;
 Self-assembly of cobalt(ii) and zinc(ii) tetranitrooctaethylporphyrin via
 bidentate axial ligands: synthesis, structure, surface morphology and
 effect of axial coordination
;
_journal_issue 4
_journal_name_full 'New Journal of Chemistry'
_journal_page_first 1458
_journal_paper_doi 10.1039/c3nj01248d
_journal_volume 38
_journal_year 2014
_chemical_formula_sum 'C48 H48 Co N12 O8'
_chemical_formula_weight 979.91
_chemical_name_systematic
; 
 ? 
;
_space_group_IT_number 88
_symmetry_cell_setting tetragonal
_symmetry_space_group_name_Hall '-I 4ad'
_symmetry_space_group_name_H-M 'I 41/a :2'
_atom_sites_solution_hydrogens geom
_atom_sites_solution_primary direct
_atom_sites_solution_secondary difmap
_audit_creation_method SHELXL-97
_cell_angle_alpha 90.00
_cell_angle_beta 90.00
_cell_angle_gamma 90.00
_cell_formula_units_Z 4
_cell_length_a 17.158(3)
_cell_length_b 17.158(3)
_cell_length_c 15.910(5)
_cell_measurement_reflns_used 999
_cell_measurement_temperature 100(2)
_cell_measurement_theta_max 28.0
_cell_measurement_theta_min 2.6
_cell_volume 4683.9(19)
_computing_cell_refinement 'Bruker SAINT'
_computing_data_collection 'Bruker APEX'
_computing_data_reduction 'Bruker SAINT'
_computing_molecular_graphics 'SHELXL 5.1, XP (Sheldrick, 1994)'
_computing_publication_material SHELXS-97
_computing_structure_refinement 'SHELXL-97 (Sheldrick, 2008)'
_computing_structure_solution 'SHELXS-97 (Sheldrick, 2008)'
_diffrn_ambient_temperature 100(2)
_diffrn_measured_fraction_theta_full 0.994
_diffrn_measured_fraction_theta_max 0.993
_diffrn_measurement_device_type 'Bruker SMART APEX'
_diffrn_measurement_method \w
_diffrn_radiation_monochromator graphite
_diffrn_radiation_source 'fine-focus sealed tube'
_diffrn_radiation_type MoK\a
_diffrn_radiation_wavelength 0.71073
_diffrn_reflns_av_R_equivalents 0.0856
_diffrn_reflns_av_sigmaI/netI 0.0546
_diffrn_reflns_limit_h_max 20
_diffrn_reflns_limit_h_min -18
_diffrn_reflns_limit_k_max 20
_diffrn_reflns_limit_k_min -20
_diffrn_reflns_limit_l_max 19
_diffrn_reflns_limit_l_min -18
_diffrn_reflns_number 11937
_diffrn_reflns_theta_full 25.00
_diffrn_reflns_theta_max 25.48
_diffrn_reflns_theta_min 2.37
_diffrn_standards_number 0
_exptl_absorpt_coefficient_mu 0.434
_exptl_absorpt_correction_T_max 0.9661
_exptl_absorpt_correction_T_min 0.9417
_exptl_absorpt_correction_type multi-scan
_exptl_absorpt_process_details 'SADABS 2.05 (Sheldrick, 2002)'
_exptl_crystal_colour 'dark brown'
_exptl_crystal_density_diffrn 1.390
_exptl_crystal_density_method 'not measured'
_exptl_crystal_description block
_exptl_crystal_F_000 2044
_exptl_crystal_size_max 0.14
_exptl_crystal_size_mid 0.12
_exptl_crystal_size_min 0.08
_refine_diff_density_max 0.711
_refine_diff_density_min -0.395
_refine_diff_density_rms 0.083
_refine_ls_extinction_method none
_refine_ls_goodness_of_fit_ref 1.047
_refine_ls_hydrogen_treatment constr
_refine_ls_matrix_type full
_refine_ls_number_parameters 164
_refine_ls_number_reflns 2174
_refine_ls_number_restraints 0
_refine_ls_restrained_S_all 1.047
_refine_ls_R_factor_all 0.0771
_refine_ls_R_factor_gt 0.0577
_refine_ls_shift/su_max 0.000
_refine_ls_shift/su_mean 0.000
_refine_ls_structure_factor_coef Fsqd
_refine_ls_weighting_details 'calc w=1/[\s^2^(Fo^2^)+(0.0865P)^2^+5.9960P] where P=(Fo^2^+2Fc^2^)/3'
_refine_ls_weighting_scheme calc
_refine_ls_wR_factor_gt 0.1446
_refine_ls_wR_factor_ref 0.1615
_reflns_number_gt 1674
_reflns_number_total 2174
_reflns_threshold_expression >2sigma(I)
_cod_data_source_file c3nj01248d.txt
_cod_data_source_block 1decb
_cod_depositor_comments
;
The following automatic conversions were performed:

'_symmetry_cell_setting' value 'Tetragonal' changed to 'tetragonal'
according to
/usr/data/users/saulius/crontab/automatic-downloads/current/RSC/lib/dictionaries/cif_core.dic
dictionary named 'cif_core.dic' version 2.4.2 from 2011-04-26.

Automatic conversion script
Id: cif_fix_values 2281 2013-09-26 08:29:07Z andrius 
;
_cod_original_cell_volume 4683.6(19)
_cod_original_sg_symbol_H-M 'I 4 1/a'
_cod_database_code 7054009

loop_
_symmetry_equiv_pos_as_xyz
'x, y, z'
'-x, -y+1/2, z'
'-y+3/4, x+1/4, z+1/4'
'y+1/4, -x+1/4, z+1/4'
'x+1/2, y+1/2, z+1/2'
'-x+1/2, -y+1, z+1/2'
'-y+5/4, x+3/4, z+3/4'
'y+3/4, -x+3/4, z+3/4'
'-x, -y, -z'
'x, y-1/2, -z'
'y-3/4, -x-1/4, -z-1/4'
'-y-1/4, x-1/4, -z-1/4'
'-x+1/2, -y+1/2, -z+1/2'
'x+1/2, y, -z+1/2'
'y-1/4, -x+1/4, -z+1/4'
'-y+1/4, x+1/4, -z+1/4'

loop_
_atom_site_label
_atom_site_type_symbol
_atom_site_fract_x
_atom_site_fract_y
_atom_site_fract_z
_atom_site_U_iso_or_equiv
_atom_site_adp_type
_atom_site_occupancy
_atom_site_symmetry_multiplicity
_atom_site_calc_flag
_atom_site_refinement_flags
Co1 Co 0.0000 0.2500 0.1250 0.0200(3) Uani 1 4 d S
N1 N 0.07792(15) 0.33448(14) 0.13194(15) 0.0205(6) Uani 1 1 d .
N2 N 0.28035(15) 0.26221(15) 0.11605(16) 0.0243(6) Uani 1 1 d .
N3 N 0.0000 0.2500 0.26898(19) 0.0128(7) Uani 1 2 d S
O1 O 0.31734(12) 0.22344(13) 0.16636(15) 0.0311(6) Uani 1 1 d .
O2 O 0.30890(13) 0.30370(14) 0.06117(14) 0.0316(6) Uani 1 1 d .
C1 C 0.06187(17) 0.41119(17) 0.15180(18) 0.0217(7) Uani 1 1 d .
C2 C 0.13018(18) 0.44875(18) 0.18840(19) 0.0241(7) Uani 1 1 d .
C3 C 0.18954(17) 0.39649(17) 0.18298(18) 0.0221(7) Uani 1 1 d .
C4 C 0.15658(17) 0.32660(17) 0.14513(19) 0.0211(7) Uani 1 1 d .
C5 C 0.19404(17) 0.25870(18) 0.11996(18) 0.0216(7) Uani 1 1 d .
C6 C 0.27116(17) 0.40936(18) 0.2161(2) 0.0272(7) Uani 1 1 d .
H6A H 0.2977 0.3583 0.2208 0.033 Uiso 1 1 calc R
H6B H 0.2678 0.4320 0.2733 0.033 Uiso 1 1 calc R
C7 C 0.32058(19) 0.46341(19) 0.1606(2) 0.0325(8) Uani 1 1 d .
H7A H 0.3713 0.4722 0.1874 0.049 Uiso 1 1 calc R
H7B H 0.2936 0.5133 0.1536 0.049 Uiso 1 1 calc R
H7C H 0.3284 0.4391 0.1055 0.049 Uiso 1 1 calc R
C8 C 0.13250(19) 0.52488(18) 0.2363(2) 0.0291(8) Uani 1 1 d .
H8A H 0.1086 0.5664 0.2016 0.035 Uiso 1 1 calc R
H8B H 0.1874 0.5394 0.2470 0.035 Uiso 1 1 calc R
C9 C 0.0890(2) 0.5192(2) 0.3202(2) 0.0370(9) Uani 1 1 d .
H9A H 0.0930 0.5689 0.3501 0.055 Uiso 1 1 calc R
H9B H 0.1120 0.4777 0.3544 0.055 Uiso 1 1 calc R
H9C H 0.0339 0.5073 0.3096 0.055 Uiso 1 1 calc R
C10 C -0.01345(19) 0.3151(2) 0.3128(2) 0.0307(8) Uani 1 1 d .
H10A H -0.0242 0.3617 0.2828 0.037 Uiso 1 1 calc R
C11 C -0.0126(2) 0.3181(3) 0.3987(2) 0.0428(10) Uani 1 1 d .
H11A H -0.0206 0.3661 0.4272 0.051 Uiso 1 1 calc R
C12 C 0.0000 0.2500 0.4436(4) 0.0554(17) Uani 1 2 d S
C13 C 0.0000 0.2500 0.5359(6) 0.142(5) Uani 1 2 d S
N4 N 0.0103(9) 0.2101(6) 0.5808(6) 0.132(6) Uani 0.50 1 d P

loop_
_atom_site_aniso_label
_atom_site_aniso_U_11
_atom_site_aniso_U_22
_atom_site_aniso_U_33
_atom_site_aniso_U_23
_atom_site_aniso_U_13
_atom_site_aniso_U_12
Co1 0.0197(3) 0.0197(3) 0.0205(5) 0.000 0.000 0.000
N1 0.0234(13) 0.0205(13) 0.0176(13) 0.0006(10) -0.0016(10) 0.0009(10)
N2 0.0245(14) 0.0236(14) 0.0248(15) -0.0029(11) -0.0027(11) 0.0003(11)
N3 0.0099(15) 0.0169(16) 0.0114(17) 0.000 0.000 -0.0034(13)
O1 0.0262(12) 0.0328(13) 0.0343(14) -0.0005(10) -0.0066(10) 0.0036(10)
O2 0.0276(12) 0.0348(13) 0.0325(13) 0.0043(10) 0.0034(10) -0.0056(10)
C1 0.0242(16) 0.0228(16) 0.0180(16) -0.0004(12) 0.0025(12) -0.0040(12)
C2 0.0268(16) 0.0235(16) 0.0221(16) 0.0016(12) -0.0025(13) -0.0034(13)
C3 0.0238(16) 0.0246(16) 0.0181(16) 0.0033(12) -0.0010(12) -0.0026(13)
C4 0.0222(15) 0.0211(15) 0.0198(16) 0.0028(12) -0.0005(12) 0.0005(12)
C5 0.0196(15) 0.0248(16) 0.0203(16) 0.0030(12) 0.0002(12) 0.0002(12)
C6 0.0242(17) 0.0271(17) 0.0302(18) 0.0004(14) -0.0082(13) -0.0039(13)
C7 0.0248(17) 0.0337(19) 0.039(2) 0.0037(15) -0.0070(15) -0.0061(15)
C8 0.0290(17) 0.0252(17) 0.0329(19) -0.0049(14) -0.0051(14) -0.0022(14)
C9 0.036(2) 0.039(2) 0.035(2) -0.0093(16) -0.0014(16) 0.0012(16)
C10 0.0256(17) 0.0347(19) 0.032(2) -0.0031(15) 0.0033(14) 0.0003(14)
C11 0.039(2) 0.058(3) 0.032(2) -0.0165(18) 0.0020(16) 0.0097(19)
C12 0.058(4) 0.083(5) 0.025(3) 0.000 0.000 0.014(3)
C13 0.211(13) 0.203(13) 0.010(4) 0.000 0.000 0.046(10)
N4 0.304(18) 0.078(7) 0.014(4) -0.006(4) -0.001(7) 0.078(9)

loop_
_atom_type_symbol
_atom_type_description
_atom_type_scat_dispersion_real
_atom_type_scat_dispersion_imag
_atom_type_scat_source
C C 0.0033 0.0016 'International Tables Vol C Tables 4.2.6.8 and 6.1.1.4'
H H 0.0000 0.0000 'International Tables Vol C Tables 4.2.6.8 and 6.1.1.4'
N N 0.0061 0.0033 'International Tables Vol C Tables 4.2.6.8 and 6.1.1.4'
O O 0.0106 0.0060 'International Tables Vol C Tables 4.2.6.8 and 6.1.1.4'
Co Co 0.3494 0.9721 'International Tables Vol C Tables 4.2.6.8 and 6.1.1.4'

loop_
_geom_angle_atom_site_label_1
_geom_angle_atom_site_label_2
_geom_angle_atom_site_label_3
_geom_angle
_geom_angle_site_symmetry_1
_geom_angle_site_symmetry_3
N1 Co1 N1 90.177(8) . 15
N1 Co1 N1 90.178(8) . 16
N1 Co1 N1 173.59(14) 15 16
N1 Co1 N1 173.59(14) . 2
N1 Co1 N1 90.181(8) 15 2
N1 Co1 N1 90.181(8) 16 2
N1 Co1 N3 86.80(7) . .
N1 Co1 N3 93.21(7) 15 .
N1 Co1 N3 93.21(7) 16 .
N1 Co1 N3 86.80(7) 2 .
N1 Co1 N3 93.20(7) . 15
N1 Co1 N3 86.80(7) 15 15
N1 Co1 N3 86.79(7) 16 15
N1 Co1 N3 93.20(7) 2 15
N3 Co1 N3 180.0 . 15
C4 N1 C1 104.8(2) . .
C4 N1 Co1 127.0(2) . .
C1 N1 Co1 125.3(2) . .
O1 N2 O2 125.1(3) . .
O1 N2 C5 118.0(2) . .
O2 N2 C5 116.8(2) . .
C10 N3 C10 117.1(4) 2 .
C10 N3 Co1 121.47(19) 2 .
C10 N3 Co1 121.47(19) . .
C5 C1 N1 120.5(3) 16 .
C5 C1 C2 128.7(3) 16 .
N1 C1 C2 110.6(3) . .
C3 C2 C1 106.6(3) . .
C3 C2 C8 125.6(3) . .
C1 C2 C8 127.1(3) . .
C2 C3 C4 106.2(3) . .
C2 C3 C6 125.1(3) . .
C4 C3 C6 128.6(3) . .
N1 C4 C5 119.6(3) . .
N1 C4 C3 111.4(3) . .
C5 C4 C3 129.0(3) . .
C1 C5 C4 128.3(3) 15 .
C1 C5 N2 115.7(3) 15 .
C4 C5 N2 116.1(3) . .
C3 C6 C7 113.5(3) . .
C3 C6 H6A 108.9 . .
C7 C6 H6A 108.9 . .
C3 C6 H6B 108.9 . .
C7 C6 H6B 108.9 . .
H6A C6 H6B 107.7 . .
C6 C7 H7A 109.5 . .
C6 C7 H7B 109.5 . .
H7A C7 H7B 109.5 . .
C6 C7 H7C 109.5 . .
H7A C7 H7C 109.5 . .
H7B C7 H7C 109.5 . .
C2 C8 C9 111.8(3) . .
C2 C8 H8A 109.3 . .
C9 C8 H8A 109.3 . .
C2 C8 H8B 109.3 . .
C9 C8 H8B 109.3 . .
H8A C8 H8B 107.9 . .
C8 C9 H9A 109.5 . .
C8 C9 H9B 109.5 . .
H9A C9 H9B 109.5 . .
C8 C9 H9C 109.5 . .
H9A C9 H9C 109.5 . .
H9B C9 H9C 109.5 . .
N3 C10 C11 123.5(3) . .
N3 C10 H10A 118.3 . .
C11 C10 H10A 118.3 . .
C10 C11 C12 118.9(4) . .
C10 C11 H11A 120.5 . .
C12 C11 H11A 120.5 . .
C11 C12 C11 118.0(5) . 2
C11 C12 C13 121.0(3) . .
C11 C12 C13 121.0(3) 2 .
N4 C13 N4 89.3(11) . 2
N4 C13 C12 135.3(6) . .
N4 C13 C12 135.3(6) 2 .
C13 N4 N4 45.3(6) . 2
C13 N4 N4 106.9(8) . 15_556
N4 N4 N4 65.8(3) 2 15_556
C13 N4 N4 106.9(8) . 16_556
N4 N4 N4 65.8(3) 2 16_556
N4 N4 N4 48.4(7) 15_556 16_556

loop_
_geom_bond_atom_site_label_1
_geom_bond_atom_site_label_2
_geom_bond_distance
_geom_bond_site_symmetry_2
Co1 N1 1.975(2) .
Co1 N1 1.975(2) 15
Co1 N1 1.975(2) 16
Co1 N1 1.975(2) 2
Co1 N3 2.291(3) .
Co1 N3 2.291(3) 15
N1 C4 1.372(4) .
N1 C1 1.381(4) .
N2 O1 1.219(3) .
N2 O2 1.228(3) .
N2 C5 1.483(4) .
N3 C10 1.337(4) 2
N3 C10 1.337(4) .
C1 C5 1.380(4) 16
C1 C2 1.459(4) .
C2 C3 1.360(4) .
C2 C8 1.512(4) .
C3 C4 1.456(4) .
C3 C6 1.513(4) .
C4 C5 1.390(4) .
C5 C1 1.380(4) 15
C6 C7 1.536(4) .
C6 H6A 0.9900 .
C6 H6B 0.9900 .
C7 H7A 0.9800 .
C7 H7B 0.9800 .
C7 H7C 0.9800 .
C8 C9 1.533(5) .
C8 H8A 0.9900 .
C8 H8B 0.9900 .
C9 H9A 0.9800 .
C9 H9B 0.9800 .
C9 H9C 0.9800 .
C10 C11 1.367(5) .
C10 H10A 0.9500 .
C11 C12 1.387(5) .
C11 H11A 0.9500 .
C12 C11 1.387(5) 2
C12 C13 1.469(10) .
C13 N4 1.005(9) .
C13 N4 1.005(9) 2
N4 N4 1.414(18) 2
N4 N4 1.725(15) 15_556
N4 N4 1.725(15) 16_556
